data_4066058
loop_
_publ_author_name
'Li, Jean'
'Stewart, Ian C.'
'Grubbs, Robert H.'

_publ_section_title
;
 Synthesis and Structure of Fused N-Heterocylic Carbenes and Their Rhodium
 Complexes.
;
_journal_issue 17
_journal_name_full Organometallics
_journal_page_first 3765
_journal_page_last 3768
_journal_paper_doi 10.1021/om100262x
_journal_volume 29
_journal_year 2010
_chemical_formula_moiety 'C29 H34 Cl N2 Rh'
_chemical_formula_sum 'C29 H34 Cl N2 Rh'
_chemical_formula_weight 548.94
_chemical_name_systematic
;

 ?

;
_space_group_IT_number 9
_symmetry_cell_setting monoclinic
_symmetry_space_group_name_Hall 'C -2yc'
_symmetry_space_group_name_H-M 'C 1 c 1'
_atom_sites_solution_hydrogens difmap
_atom_sites_solution_primary direct
_atom_sites_solution_secondary difmap
_audit_creation_method SHELXL-97
_cell_angle_alpha 90.00
_cell_angle_beta 98.397(2)
_cell_angle_gamma 90.00
_cell_formula_units_Z 4
_cell_length_a 17.2031(7)
_cell_length_b 11.6106(5)
_cell_length_c 12.3438(5)
_cell_measurement_reflns_used 9945
_cell_measurement_temperature 100(2)
_cell_measurement_theta_max 37.76
_cell_measurement_theta_min 2.39
_cell_volume 2439.10(18)
_computing_cell_refinement 'Bruker SAINT-Plus v7.34A'
_computing_data_collection 'Bruker APEX2 v2.1-0'
_computing_data_reduction 'Bruker SAINT-Plus v7.34A'
_computing_molecular_graphics 'Bruker XP v5.1'
_computing_publication_material 'Bruker XCIF 2008'
_computing_structure_refinement 'SHELXL-97 (Sheldrick, 2008)'
_computing_structure_solution 'SHELXS-97 (Sheldrick, 2008)'
_diffrn_ambient_temperature 100(2)
_diffrn_measured_fraction_theta_full 0.922
_diffrn_measured_fraction_theta_max 0.922
_diffrn_measurement_device_type 'Bruker KAPPA APEX II'
_diffrn_measurement_method '\w scans; 11 settings'
_diffrn_radiation_monochromator graphite
_diffrn_radiation_source 'fine-focus sealed tube'
_diffrn_radiation_type MoK\a
_diffrn_radiation_wavelength 0.71073
_diffrn_reflns_av_R_equivalents 0.0420
_diffrn_reflns_av_sigmaI/netI 0.0428
_diffrn_reflns_limit_h_max 23
_diffrn_reflns_limit_h_min -28
_diffrn_reflns_limit_k_max 19
_diffrn_reflns_limit_k_min -19
_diffrn_reflns_limit_l_max 20
_diffrn_reflns_limit_l_min -21
_diffrn_reflns_number 27779
_diffrn_reflns_theta_full 37.83
_diffrn_reflns_theta_max 37.83
_diffrn_reflns_theta_min 2.12
_exptl_absorpt_coefficient_mu 0.830
_exptl_absorpt_correction_T_max 0.9142
_exptl_absorpt_correction_T_min 0.8998
_exptl_absorpt_correction_type none
_exptl_crystal_colour 'Light yellow'
_exptl_crystal_density_diffrn 1.495
_exptl_crystal_density_meas 0
_exptl_crystal_density_method 'not measured'
_exptl_crystal_description Fragment
_exptl_crystal_F_000 1136
_exptl_crystal_size_max 0.13
_exptl_crystal_size_mid 0.11
_exptl_crystal_size_min 0.11
_refine_diff_density_max 2.588
_refine_diff_density_min -1.995
_refine_diff_density_rms 0.113
_refine_ls_abs_structure_details 'Flack H D (1983), Acta Cryst. A39, 876-881'
_refine_ls_abs_structure_Flack -0.013(15)
_refine_ls_extinction_method none
_refine_ls_goodness_of_fit_ref 1.618
_refine_ls_hydrogen_treatment Unrestrained
_refine_ls_matrix_type 'Full matrix'
_refine_ls_number_parameters 434
_refine_ls_number_reflns 8931
_refine_ls_number_restraints 2
_refine_ls_restrained_S_all 1.617
_refine_ls_R_factor_all 0.0391
_refine_ls_R_factor_gt 0.0323
_refine_ls_shift/su_max 0.002
_refine_ls_shift/su_mean 0.000
_refine_ls_structure_factor_coef Fsqd
_refine_ls_weighting_details w=1/s^2^(Fo^2^)
_refine_ls_weighting_scheme sigma
_refine_ls_wR_factor_gt 0.0499
_refine_ls_wR_factor_ref 0.0504
_reflns_number_gt 7983
_reflns_number_total 8931
_reflns_threshold_expression >2sigma(I)
_cod_data_source_file om100262x_si_002.cif
_cod_data_source_block ics05
_cod_depositor_comments
;
The following automatic conversions were performed:

'_symmetry_cell_setting' value 'Monoclinic' changed to 'monoclinic'
according to /home/saulius/struct/CIF-dictionaries/cif_core.dic
dictionary named 'cif_core.dic' version 2.4.1 from
2010-06-29.

'_refine_ls_weighting_scheme' value 'Sigma' changed to
'sigma' according to
/home/saulius/struct/CIF-dictionaries/cif_core.dic dictionary named
'cif_core.dic' version 2.4.1 from 2010-06-29.

Automatic conversion script
Id: cif_fix_values 1715 2011-07-08 13:25:40Z adriana 

The following automatic conversions were performed:

'_atom_sites_solution_primary' value 'Direct methods' was changed to
'direct'.

'_atom_sites_solution_secondary' value 'Difference Fourier map' was
changed to 'difmap'.

'_atom_sites_solution_hydrogens' value 'Difference Fourier map' was
changed to 'difmap'.

Automatic conversion script
Id: cif_fix_values 6452 2018-10-05 10:23:21Z andrius 
;
_cod_original_sg_symbol_H-M Cc
_cod_database_code 4066058

loop_
_symmetry_equiv_pos_as_xyz
'x, y, z'
'x, -y, z+1/2'
'x+1/2, y+1/2, z'
'x+1/2, -y+1/2, z+1/2'

loop_
_atom_site_label
_atom_site_type_symbol
_atom_site_fract_x
_atom_site_fract_y
_atom_site_fract_z
_atom_site_U_iso_or_equiv
_atom_site_adp_type
_atom_site_occupancy
_atom_site_symmetry_multiplicity
_atom_site_calc_flag
Rh1 Rh 0.800585(9) 0.671054(12) 0.575407(9) 0.01143(3) Uani 1 1 d
Cl1 Cl 0.80464(3) 0.73868(5) 0.39194(4) 0.01655(10) Uani 1 1 d
N1 N 0.77020(10) 0.91786(16) 0.61839(15) 0.0149(4) Uani 1 1 d
N2 N 0.89036(10) 0.87454(16) 0.68516(15) 0.0144(4) Uani 1 1 d
C1 C 0.82306(11) 0.8311(2) 0.62925(16) 0.0125(4) Uani 1 1 d
C2 C 0.80800(12) 1.03188(19) 0.64785(19) 0.0167(4) Uani 1 1 d
C3 C 0.87656(15) 0.9911(2) 0.7312(2) 0.0157(5) Uani 1 1 d
C4 C 0.68892(12) 0.90754(19) 0.57216(17) 0.0159(4) Uani 1 1 d
C5 C 0.63950(13) 0.8446(2) 0.62775(18) 0.0177(5) Uani 1 1 d
C6 C 0.55924(13) 0.8368(2) 0.58682(19) 0.0213(5) Uani 1 1 d
C7 C 0.53054(15) 0.8936(2) 0.4916(2) 0.0237(5) Uani 1 1 d
C8 C 0.58041(14) 0.9552(2) 0.4356(2) 0.0232(5) Uani 1 1 d
C9 C 0.66056(13) 0.9636(2) 0.47373(18) 0.0174(4) Uani 1 1 d
C10 C 0.71435(18) 1.0246(3) 0.4075(2) 0.0234(6) Uani 1 1 d
C11 C 0.76170(16) 1.1263(2) 0.4619(2) 0.0258(5) Uani 1 1 d
C12 C 0.83122(14) 1.0910(2) 0.5480(2) 0.0211(5) Uani 1 1 d
C13 C 0.95047(14) 1.0653(2) 0.7531(2) 0.0213(5) Uani 1 1 d
C14 C 0.99978(15) 1.0306(2) 0.8610(2) 0.0257(5) Uani 1 1 d
C15 C 1.00325(15) 0.9008(2) 0.8795(2) 0.0227(5) Uani 1 1 d
C16 C 1.02155(12) 0.8341(2) 0.78277(17) 0.0167(4) Uani 1 1 d
C17 C 1.09444(13) 0.7801(2) 0.7836(2) 0.0208(5) Uani 1 1 d
C18 C 1.11124(14) 0.7172(2) 0.6963(2) 0.0236(5) Uani 1 1 d
C19 C 1.05555(14) 0.7068(2) 0.6025(2) 0.0228(5) Uani 1 1 d
C20 C 0.98333(13) 0.7612(2) 0.59785(19) 0.0169(4) Uani 1 1 d
C21 C 0.96612(11) 0.82268(18) 0.68790(17) 0.0135(4) Uani 1 1 d
C22 C 0.77072(12) 0.6163(2) 0.72829(17) 0.0144(4) Uani 1 1 d
C23 C 0.70960(13) 0.5208(2) 0.71838(18) 0.0171(4) Uani 1 1 d
C24 C 0.67144(14) 0.5020(2) 0.5990(2) 0.0222(5) Uani 1 1 d
C25 C 0.72618(14) 0.5223(2) 0.51718(19) 0.0203(5) Uani 1 1 d
C26 C 0.80268(14) 0.4853(2) 0.52485(19) 0.0195(5) Uani 1 1 d
C27 C 0.84304(15) 0.4133(2) 0.6182(2) 0.0208(5) Uani 1 1 d
C28 C 0.89081(14) 0.4865(2) 0.7084(2) 0.0195(5) Uani 1 1 d
C29 C 0.85190(13) 0.5992(2) 0.72552(17) 0.0157(4) Uani 1 1 d
H2 H 0.7752(14) 1.074(2) 0.684(2) 0.014(6) Uiso 1 1 d
H3 H 0.8558(14) 0.972(2) 0.799(2) 0.013(7) Uiso 1 1 d
H5 H 0.6600(14) 0.807(2) 0.696(2) 0.014(6) Uiso 1 1 d
H6 H 0.5241(15) 0.794(2) 0.626(2) 0.024(7) Uiso 1 1 d
H7 H 0.4861(17) 0.890(3) 0.473(2) 0.036(9) Uiso 1 1 d
H8 H 0.5638(16) 0.987(2) 0.375(2) 0.029(7) Uiso 1 1 d
H10A H 0.6834(14) 1.051(2) 0.341(2) 0.023(7) Uiso 1 1 d
H10B H 0.7466(17) 0.972(3) 0.380(2) 0.022(8) Uiso 1 1 d
H11A H 0.7270(14) 1.181(2) 0.4940(19) 0.013(6) Uiso 1 1 d
H11B H 0.7831(13) 1.166(2) 0.4061(19) 0.011(6) Uiso 1 1 d
H12A H 0.8661(13) 1.037(2) 0.5175(18) 0.010(6) Uiso 1 1 d
H12B H 0.8614(16) 1.154(2) 0.573(2) 0.027(7) Uiso 1 1 d
H13A H 0.9337(13) 1.148(2) 0.7568(18) 0.010(6) Uiso 1 1 d
H13B H 0.9768(13) 1.057(2) 0.6927(18) 0.009(6) Uiso 1 1 d
H14A H 1.0532(15) 1.062(2) 0.861(2) 0.024(7) Uiso 1 1 d
H14B H 0.9787(15) 1.062(2) 0.921(2) 0.024(7) Uiso 1 1 d
H15A H 1.0406(16) 0.883(3) 0.940(2) 0.033(7) Uiso 1 1 d
H15B H 0.9588(17) 0.874(3) 0.900(2) 0.031(8) Uiso 1 1 d
H17 H 1.1269(15) 0.787(2) 0.846(2) 0.020(7) Uiso 1 1 d
H18 H 1.1621(16) 0.676(2) 0.701(2) 0.030(7) Uiso 1 1 d
H19 H 1.0658(14) 0.666(2) 0.537(2) 0.022(6) Uiso 1 1 d
H20 H 0.9464(15) 0.761(2) 0.529(2) 0.027(7) Uiso 1 1 d
H22 H 0.7550(13) 0.679(2) 0.7600(18) 0.009(6) Uiso 1 1 d
H23A H 0.6721(13) 0.545(2) 0.7617(18) 0.011(6) Uiso 1 1 d
H23B H 0.7338(12) 0.451(2) 0.7527(17) 0.003(5) Uiso 1 1 d
H24A H 0.6502(15) 0.429(2) 0.590(2) 0.025(7) Uiso 1 1 d
H24B H 0.6312(15) 0.551(2) 0.585(2) 0.022(7) Uiso 1 1 d
H25 H 0.7083(19) 0.547(3) 0.453(3) 0.042(9) Uiso 1 1 d
H26 H 0.8299(13) 0.491(2) 0.4524(18) 0.011(6) Uiso 1 1 d
H27A H 0.8743(15) 0.365(2) 0.587(2) 0.024(7) Uiso 1 1 d
H27B H 0.8060(12) 0.3716(19) 0.6513(17) 0.005(5) Uiso 1 1 d
H28A H 0.9025(12) 0.4414(19) 0.7809(19) 0.009(6) Uiso 1 1 d
H28B H 0.9363(16) 0.503(2) 0.6910(19) 0.018(7) Uiso 1 1 d
H29 H 0.8887(15) 0.651(2) 0.764(2) 0.028(7) Uiso 1 1 d

loop_
_atom_site_aniso_label
_atom_site_aniso_U_11
_atom_site_aniso_U_22
_atom_site_aniso_U_33
_atom_site_aniso_U_23
_atom_site_aniso_U_13
_atom_site_aniso_U_12
Rh1 0.01110(6) 0.01148(6) 0.01085(6) -0.00005(10) -0.00123(4) -0.00088(10)
Cl1 0.0171(2) 0.0188(3) 0.0130(2) 0.0009(2) -0.00002(19) -0.0020(2)
N1 0.0111(8) 0.0126(9) 0.0203(9) -0.0006(7) -0.0001(7) 0.0003(7)
N2 0.0109(8) 0.0119(9) 0.0196(9) -0.0031(7) -0.0005(7) 0.0001(6)
C1 0.0104(9) 0.0152(9) 0.0117(8) 0.0013(9) 0.0009(7) -0.0005(8)
C2 0.0134(10) 0.0131(10) 0.0237(12) -0.0042(9) 0.0030(9) 0.0014(8)
C3 0.0137(12) 0.0145(13) 0.0191(13) -0.0030(10) 0.0029(9) 0.0008(9)
C4 0.0119(9) 0.0159(11) 0.0191(11) -0.0035(9) -0.0007(8) 0.0027(8)
C5 0.0152(10) 0.0194(12) 0.0172(10) -0.0026(9) -0.0017(8) 0.0008(8)
C6 0.0132(10) 0.0250(13) 0.0258(12) -0.0064(11) 0.0027(9) -0.0017(10)
C7 0.0123(11) 0.0297(14) 0.0270(13) -0.0080(11) -0.0041(10) 0.0031(10)
C8 0.0234(12) 0.0261(14) 0.0177(12) -0.0026(10) -0.0049(10) 0.0093(10)
C9 0.0195(11) 0.0169(11) 0.0157(10) -0.0009(9) 0.0022(8) 0.0056(8)
C10 0.0265(15) 0.0244(15) 0.0194(14) 0.0043(12) 0.0036(11) 0.0043(12)
C11 0.0291(13) 0.0183(12) 0.0310(14) 0.0082(11) 0.0076(11) 0.0036(10)
C12 0.0206(12) 0.0148(12) 0.0287(13) 0.0022(10) 0.0060(10) -0.0008(9)
C13 0.0163(11) 0.0173(12) 0.0309(13) -0.0067(10) 0.0048(10) -0.0034(9)
C14 0.0179(12) 0.0304(14) 0.0285(14) -0.0119(11) 0.0027(10) -0.0041(10)
C15 0.0160(12) 0.0303(15) 0.0207(12) -0.0046(11) -0.0014(10) -0.0023(10)
C16 0.0127(9) 0.0174(11) 0.0189(10) -0.0007(10) -0.0007(8) -0.0028(9)
C17 0.0114(10) 0.0201(12) 0.0288(13) 0.0056(10) -0.0037(10) -0.0013(8)
C18 0.0115(11) 0.0187(12) 0.0406(15) 0.0021(11) 0.0038(10) 0.0035(9)
C19 0.0185(12) 0.0193(12) 0.0323(14) -0.0063(10) 0.0091(10) 0.0001(9)
C20 0.0143(10) 0.0153(11) 0.0208(11) -0.0017(9) 0.0013(9) -0.0020(8)
C21 0.0094(9) 0.0109(9) 0.0201(10) 0.0005(9) 0.0020(7) 0.0000(8)
C22 0.0165(10) 0.0156(11) 0.0104(10) 0.0008(8) -0.0006(8) -0.0005(8)
C23 0.0141(11) 0.0217(12) 0.0156(11) 0.0053(9) 0.0023(9) -0.0023(9)
C24 0.0181(12) 0.0241(13) 0.0220(12) 0.0054(10) -0.0049(9) -0.0079(10)
C25 0.0241(12) 0.0193(12) 0.0151(11) 0.0009(9) -0.0052(9) -0.0085(9)
C26 0.0257(12) 0.0130(11) 0.0195(11) -0.0041(9) 0.0019(9) -0.0027(9)
C27 0.0226(12) 0.0131(11) 0.0277(13) 0.0012(10) 0.0071(10) 0.0002(9)
C28 0.0143(11) 0.0187(12) 0.0246(13) 0.0048(10) -0.0002(9) 0.0020(9)
C29 0.0171(11) 0.0158(11) 0.0125(10) 0.0024(9) -0.0030(8) -0.0030(8)

loop_
_atom_type_symbol
_atom_type_description
_atom_type_scat_dispersion_real
_atom_type_scat_dispersion_imag
_atom_type_scat_source
C C 0.0033 0.0016 'International Tables Vol C Tables 4.2.6.8 and 6.1.1.4'
H H 0.0000 0.0000 'International Tables Vol C Tables 4.2.6.8 and 6.1.1.4'
N N 0.0061 0.0033 'International Tables Vol C Tables 4.2.6.8 and 6.1.1.4'
Cl Cl 0.1484 0.1585 'International Tables Vol C Tables 4.2.6.8 and 6.1.1.4'
Rh Rh -1.1178 0.9187 'International Tables Vol C Tables 4.2.6.8 and 6.1.1.4'

loop_
_geom_angle_atom_site_label_1
_geom_angle_atom_site_label_2
_geom_angle_atom_site_label_3
_geom_angle
_geom_angle_publ_flag
C1 Rh1 C29 92.30(9) yes
C1 Rh1 C22 92.47(8) yes
C29 Rh1 C22 39.11(8) yes
C1 Rh1 C25 156.04(9) yes
C29 Rh1 C25 97.19(9) yes
C22 Rh1 C25 81.44(9) yes
C1 Rh1 C26 167.88(8) yes
C29 Rh1 C26 80.92(9) yes
C22 Rh1 C26 88.58(9) yes
C25 Rh1 C26 35.93(9) yes
C1 Rh1 Cl1 88.78(6) yes
C29 Rh1 Cl1 153.03(6) yes
C22 Rh1 Cl1 167.75(6) yes
C25 Rh1 Cl1 92.52(6) yes
C26 Rh1 Cl1 92.75(6) yes
C1 N1 C4 125.41(18) ?
C1 N1 C2 111.93(17) ?
C4 N1 C2 122.27(17) ?
C1 N2 C21 124.21(18) ?
C1 N2 C3 110.99(17) ?
C21 N2 C3 124.36(17) ?
N1 C1 N2 106.57(19) ?
N1 C1 Rh1 124.58(14) ?
N2 C1 Rh1 128.82(15) ?
N1 C2 C12 111.12(19) ?
N1 C2 C3 98.93(17) ?
C12 C2 C3 114.87(19) ?
N1 C2 H2 108.1(15) ?
C12 C2 H2 114.5(16) ?
C3 C2 H2 108.0(15) ?
N2 C3 C2 100.04(18) ?
N2 C3 C13 113.7(2) ?
C2 C3 C13 119.1(2) ?
N2 C3 H3 102.8(16) ?
C2 C3 H3 107.5(15) ?
C13 C3 H3 111.9(15) ?
C5 C4 C9 121.1(2) ?
C5 C4 N1 118.83(19) ?
C9 C4 N1 120.1(2) ?
C4 C5 C6 120.1(2) ?
C4 C5 H5 120.0(14) ?
C6 C5 H5 119.8(14) ?
C7 C6 C5 119.2(2) ?
C7 C6 H6 120.4(16) ?
C5 C6 H6 120.3(16) ?
C6 C7 C8 120.4(2) ?
C6 C7 H7 117(2) ?
C8 C7 H7 123(2) ?
C7 C8 C9 121.7(2) ?
C7 C8 H8 121.1(19) ?
C9 C8 H8 117.2(19) ?
C8 C9 C4 117.5(2) ?
C8 C9 C10 120.5(2) ?
C4 C9 C10 121.9(2) ?
C9 C10 C11 117.1(2) ?
C9 C10 H10A 108.0(15) ?
C11 C10 H10A 108.5(16) ?
C9 C10 H10B 110.0(19) ?
C11 C10 H10B 111.3(19) ?
H10A C10 H10B 101(2) ?
C10 C11 C12 114.1(2) ?
C10 C11 H11A 110.7(14) ?
C12 C11 H11A 110.3(14) ?
C10 C11 H11B 106.9(14) ?
C12 C11 H11B 106.6(14) ?
H11A C11 H11B 107.8(19) ?
C2 C12 C11 114.4(2) ?
C2 C12 H12A 105.9(13) ?
C11 C12 H12A 111.3(13) ?
C2 C12 H12B 106.8(17) ?
C11 C12 H12B 111.2(17) ?
H12A C12 H12B 107(2) ?
C14 C13 C3 110.4(2) ?
C14 C13 H13A 109.9(13) ?
C3 C13 H13A 108.1(13) ?
C14 C13 H13B 113.4(14) ?
C3 C13 H13B 106.9(14) ?
H13A C13 H13B 107.9(19) ?
C15 C14 C13 113.4(2) ?
C15 C14 H14A 110.1(15) ?
C13 C14 H14A 108.0(16) ?
C15 C14 H14B 106.1(16) ?
C13 C14 H14B 110.8(16) ?
H14A C14 H14B 108(2) ?
C16 C15 C14 113.6(2) ?
C16 C15 H15A 108.9(17) ?
C14 C15 H15A 110.4(18) ?
C16 C15 H15B 109.4(18) ?
C14 C15 H15B 111.9(19) ?
H15A C15 H15B 102(2) ?
C17 C16 C21 117.5(2) ?
C17 C16 C15 121.3(2) ?
C21 C16 C15 121.2(2) ?
C18 C17 C16 121.7(2) ?
C18 C17 H17 123.4(16) ?
C16 C17 H17 114.8(16) ?
C17 C18 C19 120.1(2) ?
C17 C18 H18 119.7(16) ?
C19 C18 H18 120.1(16) ?
C20 C19 C18 119.8(2) ?
C20 C19 H19 117.0(15) ?
C18 C19 H19 123.1(15) ?
C19 C20 C21 119.7(2) ?
C19 C20 H20 119.8(15) ?
C21 C20 H20 120.3(15) ?
C20 C21 C16 121.18(19) ?
C20 C21 N2 119.81(18) ?
C16 C21 N2 119.00(18) ?
C29 C22 C23 124.6(2) ?
C29 C22 Rh1 69.71(12) ?
C23 C22 Rh1 113.63(14) ?
C29 C22 H22 119.4(15) ?
C23 C22 H22 112.4(15) ?
Rh1 C22 H22 106.1(15) ?
C22 C23 C24 111.97(18) ?
C22 C23 H23A 105.2(14) ?
C24 C23 H23A 110.8(13) ?
C22 C23 H23B 109.0(13) ?
C24 C23 H23B 113.0(13) ?
H23A C23 H23B 106.5(18) ?
C25 C24 C23 113.67(19) ?
C25 C24 H24A 109.8(16) ?
C23 C24 H24A 110.7(16) ?
C25 C24 H24B 108.6(16) ?
C23 C24 H24B 107.7(16) ?
H24A C24 H24B 106(2) ?
C26 C25 C24 126.5(2) ?
C26 C25 Rh1 73.63(13) ?
C24 C25 Rh1 107.20(16) ?
C26 C25 H25 112(2) ?
C24 C25 H25 120(2) ?
Rh1 C25 H25 98(2) ?
C25 C26 C27 123.7(2) ?
C25 C26 Rh1 70.43(14) ?
C27 C26 Rh1 110.14(15) ?
C25 C26 H26 117.0(12) ?
C27 C26 H26 117.7(12) ?
Rh1 C26 H26 101.4(13) ?
C26 C27 C28 112.58(19) ?
C26 C27 H27A 104.6(16) ?
C28 C27 H27A 111.5(17) ?
C26 C27 H27B 110.6(13) ?
C28 C27 H27B 107.1(13) ?
H27A C27 H27B 111(2) ?
C29 C28 C27 112.44(19) ?
C29 C28 H28A 110.8(12) ?
C27 C28 H28A 111.4(12) ?
C29 C28 H28B 106.2(18) ?
C27 C28 H28B 110.6(17) ?
H28A C28 H28B 105(2) ?
C22 C29 C28 126.0(2) ?
C22 C29 Rh1 71.18(12) ?
C28 C29 Rh1 111.13(15) ?
C22 C29 H29 119.2(16) ?
C28 C29 H29 110.4(16) ?
Rh1 C29 H29 110.2(16) ?

loop_
_geom_bond_atom_site_label_1
_geom_bond_atom_site_label_2
_geom_bond_distance
_geom_bond_publ_flag
Rh1 C1 1.992(2) yes
Rh1 C29 2.105(2) yes
Rh1 C22 2.124(2) yes
Rh1 C25 2.207(2) yes
Rh1 C26 2.247(2) yes
Rh1 Cl1 2.4075(5) yes
N1 C1 1.351(3) ?
N1 C4 1.436(3) ?
N1 C2 1.496(3) ?
N2 C1 1.356(3) ?
N2 C21 1.432(3) ?
N2 C3 1.500(3) ?
C2 C12 1.514(3) ?
C2 C3 1.523(3) ?
C2 H2 0.91(2) ?
C3 C13 1.527(3) ?
C3 H3 0.98(3) ?
C4 C5 1.378(3) ?
C4 C9 1.402(3) ?
C5 C6 1.402(3) ?
C5 H5 0.97(2) ?
C6 C7 1.376(4) ?
C6 H6 0.97(3) ?
C7 C8 1.377(4) ?
C7 H7 0.77(3) ?
C8 C9 1.394(3) ?
C8 H8 0.85(3) ?
C9 C10 1.499(4) ?
C10 C11 1.533(4) ?
C10 H10A 0.96(3) ?
C10 H10B 0.92(3) ?
C11 C12 1.536(4) ?
C11 H11A 0.99(2) ?
C11 H11B 0.94(2) ?
C12 H12A 0.98(2) ?
C12 H12B 0.93(3) ?
C13 C14 1.525(4) ?
C13 H13A 1.01(2) ?
C13 H13B 0.93(2) ?
C14 C15 1.524(4) ?
C14 H14A 0.99(3) ?
C14 H14B 0.95(3) ?
C15 C16 1.495(3) ?
C15 H15A 0.94(3) ?
C15 H15B 0.90(3) ?
C16 C17 1.401(3) ?
C16 C21 1.404(3) ?
C17 C18 1.367(4) ?
C17 H17 0.88(3) ?
C18 C19 1.396(4) ?
C18 H18 0.99(3) ?
C19 C20 1.387(3) ?
C19 H19 0.98(3) ?
C20 C21 1.389(3) ?
C20 H20 0.99(3) ?
C22 C29 1.416(3) ?
C22 C23 1.521(3) ?
C22 H22 0.88(2) ?
C23 C24 1.538(3) ?
C23 H23A 0.94(2) ?
C23 H23B 0.98(2) ?
C24 C25 1.497(3) ?
C24 H24A 0.92(3) ?
C24 H24B 0.89(3) ?
C25 C26 1.375(3) ?
C25 H25 0.86(3) ?
C26 C27 1.508(3) ?
C26 H26 1.07(2) ?
C27 C28 1.540(3) ?
C27 H27A 0.91(3) ?
C27 H27B 0.94(2) ?
C28 C29 1.499(3) ?
C28 H28A 1.03(2) ?
C28 H28B 0.86(3) ?
C29 H29 0.95(3) ?
